data_7708104
loop_
_publ_author_name
'Deak, Andrea'
'Jobb\'agy, Csaba'
'Demeter, Attila'
'\<Celko, Ladislav'
'Cihl\'a\<r, Jaroslav'
'Szab\'o, P\'al Tam\'as'
'Abranyi-Balogh, Peter'
'Crawford, Deborah E.'
'Virieux, David'
'Colacino, Evelina'

_publ_section_title
;
 Mechanochemical synthesis of mononuclear gold(I) halide complexes of
 diphosphine ligands with tuneable luminescent properties
;
_journal_name_full 'Dalton Transactions'
_journal_paper_doi 10.1039/D1DT01751A
_journal_year 2021
_chemical_formula_moiety 'C39 H32 Au I O P2, C H2 Cl2'
_chemical_formula_sum 'C40 H34 Au Cl2 I O P2'
_chemical_formula_weight 987.38
_space_group_crystal_system monoclinic
_space_group_IT_number 14
_space_group_name_Hall '-P 2yn'
_space_group_name_H-M_alt 'P 1 21/n 1'
_atom_sites_solution_hydrogens geom
_audit_creation_method SHELXL-2016/6
_audit_update_record
;
2021-05-27 deposited with the CCDC.	2021-08-20 downloaded from the CCDC.
;
_cell_angle_alpha 90
_cell_angle_beta 95.5160(10)
_cell_angle_gamma 90
_cell_formula_units_Z 4
_cell_length_a 9.1868(3)
_cell_length_b 21.0096(6)
_cell_length_c 18.6435(6)
_cell_measurement_reflns_used 117434
_cell_measurement_temperature 103(2)
_cell_measurement_theta_max 27.52
_cell_measurement_theta_min 3.08
_cell_volume 3581.74(19)
_computing_cell_refinement 'CrystalClear (Rigaku/MSC Inc., 2005)'
_computing_data_collection 'CrystalClear (Rigaku/MSC Inc., 2005)'
_computing_data_reduction 'CrystalClear (Rigaku/MSC Inc., 2005)'
_computing_molecular_graphics 'Mercury (Macrae, 2020), PLATON (Spek, 2014)'
_computing_publication_material 'WinGX (Farrugia, 2014), PLATON (Spek, 2014)'
_computing_structure_refinement 'SHELXL-2016/6 (Sheldrick, 2016)'
_computing_structure_solution 'SIR2014 (Altomare <i>et al.</i>, 2015)'
_diffrn_ambient_temperature 103(2)
_diffrn_measured_fraction_theta_full 0.998
_diffrn_measured_fraction_theta_max 0.998
_diffrn_measurement_device_type 'R Axis Rapid CrystalClear (Rigaku/MSC, 2005)'
_diffrn_measurement_method 'phi and omega scans'
_diffrn_radiation_type MoK\a
_diffrn_radiation_wavelength 0.71075
_diffrn_reflns_av_R_equivalents 0.0701
_diffrn_reflns_av_unetI/netI 0.0176
_diffrn_reflns_Laue_measured_fraction_full 0.998
_diffrn_reflns_Laue_measured_fraction_max 0.998
_diffrn_reflns_limit_h_max 11
_diffrn_reflns_limit_h_min -11
_diffrn_reflns_limit_k_max 27
_diffrn_reflns_limit_k_min -27
_diffrn_reflns_limit_l_max 24
_diffrn_reflns_limit_l_min -24
_diffrn_reflns_number 148538
_diffrn_reflns_point_group_measured_fraction_full 0.998
_diffrn_reflns_point_group_measured_fraction_max 0.998
_diffrn_reflns_theta_full 25.242
_diffrn_reflns_theta_max 27.484
_diffrn_reflns_theta_min 3.075
_diffrn_source 'fine-focus sealed tube'
_exptl_absorpt_coefficient_mu 5.240
_exptl_absorpt_correction_T_max 1.0000
_exptl_absorpt_correction_T_min 0.0961
_exptl_absorpt_correction_type numerical
_exptl_absorpt_process_details 'CrystalClear (Rigaku/MSC, 2005)'
_exptl_crystal_colour colourless
_exptl_crystal_density_diffrn 1.831
_exptl_crystal_description chunk
_exptl_crystal_F_000 1912
_exptl_crystal_size_max 0.699
_exptl_crystal_size_mid 0.550
_exptl_crystal_size_min 0.521
_refine_diff_density_max 1.817
_refine_diff_density_min -0.828
_refine_diff_density_rms 0.148
_refine_ls_extinction_method none
_refine_ls_goodness_of_fit_ref 1.211
_refine_ls_hydrogen_treatment constr
_refine_ls_matrix_type full
_refine_ls_number_parameters 426
_refine_ls_number_reflns 8186
_refine_ls_number_restraints 0
_refine_ls_restrained_S_all 1.211
_refine_ls_R_factor_all 0.0343
_refine_ls_R_factor_gt 0.0331
_refine_ls_shift/su_max 0.001
_refine_ls_shift/su_mean 0.000
_refine_ls_structure_factor_coef Fsqd
_refine_ls_weighting_details 'w=1/[\s^2^(Fo^2^)+(0.0195P)^2^+22.6474P] where P=(Fo^2^+2Fc^2^)/3'
_refine_ls_weighting_scheme calc
_refine_ls_wR_factor_gt 0.0800
_refine_ls_wR_factor_ref 0.0808
_reflns_Friedel_coverage 0.000
_reflns_number_gt 7990
_reflns_number_total 8186
_reflns_threshold_expression 'I > 2\s(I)'
_cod_data_source_file d1dt01751a3.cif
_cod_data_source_block 2G
_cod_depositor_comments
;
The following automatic conversions were performed:

data item '_exptl_absorpt_correction_type' value 'Numerical' was
changed to 'numerical' in accordance with the
/home/data/users/saulius/crontab/automatic-downloads/rss-feeds/RSC/lib/dictionaries/cif_core.dic
dictionary named 'cif_core.dic' version 2.4.2 last updated on
2011-04-26.

Automatic conversion script
Id: cif_fix_values 7556 2019-12-06 15:28:31Z antanas 
;
_cod_original_sg_symbol_H-M 'P 21/n'
_cod_database_code 7708104
_shelx_shelxl_version_number 2016/6
_shelx_space_group_comment
;
The symmetry employed for this shelxl refinement is uniquely defined
by the following loop, which should always be used as a source of
symmetry information in preference to the above space-group names.
They are only intended as comments.
;
_shelx_estimated_absorpt_t_min 0.121
_shelx_estimated_absorpt_t_max 0.171

loop_
_space_group_symop_operation_xyz
'x, y, z'
'-x+1/2, y+1/2, -z+1/2'
'-x, -y, -z'
'x-1/2, -y-1/2, z-1/2'

loop_
_atom_site_label
_atom_site_type_symbol
_atom_site_fract_x
_atom_site_fract_y
_atom_site_fract_z
_atom_site_U_iso_or_equiv
_atom_site_adp_type
_atom_site_occupancy
_atom_site_site_symmetry_order
_atom_site_calc_flag
_atom_site_refinement_flags_posn
_atom_site_refinement_flags_adp
_atom_site_refinement_flags_occupancy
_atom_site_disorder_assembly
_atom_site_disorder_group
Au1 Au 0.23292(2) 0.23484(2) 0.40391(2) 0.01663(5) Uani 1 1 d . . . . .
P1 P 0.19291(12) 0.32003(5) 0.48281(6) 0.0161(2) Uani 1 1 d . . . . .
P2 P 0.13537(12) 0.13647(5) 0.43271(6) 0.0169(2) Uani 1 1 d . . . . .
I1 I 0.39193(3) 0.25828(2) 0.29228(2) 0.02482(8) Uani 1 1 d . . . . .
C1 C 0.2963(5) 0.3102(2) 0.5707(2) 0.0173(8) Uani 1 1 d . . . . .
C2 C 0.3803(5) 0.3589(2) 0.6055(2) 0.0196(9) Uani 1 1 d . . . . .
H2 H 0.374657 0.400862 0.586356 0.024 Uiso 1 1 calc R U . . .
C3 C 0.4709(5) 0.3465(2) 0.6672(3) 0.0224(9) Uani 1 1 d . . . . .
H3 H 0.527578 0.379917 0.690081 0.027 Uiso 1 1 calc R U . . .
C4 C 0.4802(5) 0.2852(2) 0.6963(2) 0.0206(9) Uani 1 1 d . . . . .
H4 H 0.545018 0.277243 0.738209 0.025 Uiso 1 1 calc R U . . .
C5 C 0.3959(5) 0.2357(2) 0.6650(2) 0.0187(9) Uani 1 1 d . . . . .
C6 C 0.3061(5) 0.2499(2) 0.6025(2) 0.0161(8) Uani 1 1 d . . . . .
C7 C 0.3892(5) 0.1688(2) 0.6963(2) 0.0177(8) Uani 1 1 d . . . . .
C8 C 0.5258(5) 0.1521(2) 0.7458(3) 0.0239(10) Uani 1 1 d . . . . .
H8A H 0.513939 0.109907 0.766841 0.036 Uiso 1 1 calc R U . . .
H8B H 0.540252 0.183808 0.784406 0.036 Uiso 1 1 calc R U . . .
H8C H 0.611092 0.151906 0.717986 0.036 Uiso 1 1 calc R U . . .
C9 C 0.2534(5) 0.1667(2) 0.7390(3) 0.0227(9) Uani 1 1 d . . . . .
H9A H 0.165812 0.176502 0.706608 0.034 Uiso 1 1 calc R U . . .
H9B H 0.264257 0.198179 0.777905 0.034 Uiso 1 1 calc R U . . .
H9C H 0.244003 0.124130 0.759447 0.034 Uiso 1 1 calc R U . . .
C10 C 0.3662(5) 0.1226(2) 0.6327(2) 0.0175(8) Uani 1 1 d . . . . .
C11 C 0.4228(5) 0.0613(2) 0.6320(3) 0.0214(9) Uani 1 1 d . . . . .
H11 H 0.486142 0.046814 0.671960 0.026 Uiso 1 1 calc R U . . .
C12 C 0.3883(5) 0.0207(2) 0.5739(3) 0.0234(10) Uani 1 1 d . . . . .
H12 H 0.426998 -0.021222 0.574833 0.028 Uiso 1 1 calc R U . . .
C13 C 0.2979(5) 0.0412(2) 0.5146(3) 0.0208(9) Uani 1 1 d . . . . .
H13 H 0.274271 0.012884 0.475448 0.025 Uiso 1 1 calc R U . . .
C14 C 0.2411(5) 0.1029(2) 0.5118(2) 0.0167(8) Uani 1 1 d . . . . .
C15 C 0.2769(5) 0.1423(2) 0.5719(2) 0.0167(8) Uani 1 1 d . . . . .
O1 O 0.2185(3) 0.20281(14) 0.56898(16) 0.0167(6) Uani 1 1 d . . . . .
C1A C 0.2417(5) 0.4001(2) 0.4575(2) 0.0194(9) Uani 1 1 d . . . . .
C2A C 0.3700(5) 0.4079(2) 0.4258(3) 0.0222(9) Uani 1 1 d . . . . .
H2A H 0.424432 0.371528 0.414051 0.027 Uiso 1 1 calc R U . . .
C3A C 0.4210(6) 0.4686(3) 0.4109(3) 0.0271(10) Uani 1 1 d . . . . .
H3A H 0.512182 0.473576 0.391435 0.032 Uiso 1 1 calc R U . . .
C4A C 0.3393(6) 0.5209(3) 0.4244(3) 0.0296(11) Uani 1 1 d . . . . .
H4A H 0.373434 0.562116 0.413446 0.036 Uiso 1 1 calc R U . . .
C5A C 0.2082(7) 0.5145(3) 0.4538(4) 0.0418(15) Uani 1 1 d . . . . .
H5A H 0.150777 0.550924 0.462069 0.050 Uiso 1 1 calc R U . . .
C6A C 0.1606(6) 0.4537(3) 0.4713(4) 0.0354(13) Uani 1 1 d . . . . .
H6A H 0.071650 0.449023 0.492856 0.042 Uiso 1 1 calc R U . . .
C1B C 0.0014(5) 0.3225(2) 0.4999(2) 0.0184(8) Uani 1 1 d . . . . .
C2B C -0.1020(5) 0.3330(3) 0.4413(3) 0.0291(11) Uani 1 1 d . . . . .
H2B H -0.070565 0.342174 0.395308 0.035 Uiso 1 1 calc R U . . .
C3B C -0.2499(6) 0.3300(3) 0.4494(3) 0.0351(13) Uani 1 1 d . . . . .
H3B H -0.319852 0.337842 0.409426 0.042 Uiso 1 1 calc R U . . .
C4B C -0.2951(6) 0.3156(3) 0.5164(3) 0.0293(11) Uani 1 1 d . . . . .
H4B H -0.396536 0.311989 0.521792 0.035 Uiso 1 1 calc R U . . .
C5B C -0.1948(6) 0.3064(3) 0.5748(3) 0.0295(11) Uani 1 1 d . . . . .
H5B H -0.227084 0.297759 0.620705 0.035 Uiso 1 1 calc R U . . .
C6B C -0.0460(5) 0.3097(3) 0.5670(3) 0.0259(10) Uani 1 1 d . . . . .
H6B H 0.023329 0.303104 0.607499 0.031 Uiso 1 1 calc R U . . .
C1C C 0.1304(5) 0.0713(2) 0.3681(2) 0.0209(9) Uani 1 1 d . . . . .
C2C C 0.0292(6) 0.0222(2) 0.3679(3) 0.0288(11) Uani 1 1 d . . . . .
H2C H -0.043584 0.022861 0.400746 0.035 Uiso 1 1 calc R U . . .
C3C C 0.0344(7) -0.0281(3) 0.3195(3) 0.0362(13) Uani 1 1 d . . . . .
H3C H -0.035435 -0.061502 0.319284 0.043 Uiso 1 1 calc R U . . .
C4C C 0.1410(7) -0.0297(3) 0.2716(3) 0.0366(13) Uani 1 1 d . . . . .
H4C H 0.145305 -0.064444 0.239277 0.044 Uiso 1 1 calc R U . . .
C5C C 0.2408(7) 0.0195(3) 0.2712(3) 0.0341(13) Uani 1 1 d . . . . .
H5C H 0.313529 0.018572 0.238295 0.041 Uiso 1 1 calc R U . . .
C6C C 0.2356(6) 0.0703(2) 0.3188(2) 0.0252(10) Uani 1 1 d . . . . .
H6C H 0.303566 0.104340 0.317729 0.030 Uiso 1 1 calc R U . . .
C1D C -0.0525(5) 0.1406(2) 0.4570(3) 0.0205(9) Uani 1 1 d . . . . .
C2D C -0.0890(5) 0.1244(3) 0.5250(3) 0.0289(11) Uani 1 1 d . . . . .
H2D H -0.014914 0.110726 0.560757 0.035 Uiso 1 1 calc R U . . .
C3D C -0.2335(6) 0.1280(3) 0.5414(3) 0.0323(12) Uani 1 1 d . . . . .
H3D H -0.257958 0.116650 0.588135 0.039 Uiso 1 1 calc R U . . .
C4D C -0.3417(6) 0.1482(3) 0.4891(3) 0.0332(12) Uani 1 1 d . . . . .
H4D H -0.440511 0.150667 0.499923 0.040 Uiso 1 1 calc R U . . .
C5D C -0.3053(6) 0.1645(3) 0.4221(4) 0.0389(13) Uani 1 1 d . . . . .
H5D H -0.379603 0.178454 0.386686 0.047 Uiso 1 1 calc R U . . .
C6D C -0.1625(6) 0.1610(3) 0.4050(3) 0.0330(12) Uani 1 1 d . . . . .
H6D H -0.139178 0.172325 0.358156 0.040 Uiso 1 1 calc R U . . .
C16 C 0.2147(7) 0.4518(3) 0.7380(3) 0.0420(15) Uani 1 1 d . . . . .
H16A H 0.314619 0.434618 0.736312 0.050 Uiso 1 1 calc R U . . .
H16B H 0.213511 0.476734 0.783051 0.050 Uiso 1 1 calc R U . . .
Cl1 Cl 0.1732(3) 0.50260(9) 0.66376(11) 0.0656(5) Uani 1 1 d . . . . .
Cl2 Cl 0.0913(2) 0.38845(10) 0.73971(11) 0.0583(5) Uani 1 1 d . . . . .

loop_
_atom_site_aniso_label
_atom_site_aniso_U_11
_atom_site_aniso_U_22
_atom_site_aniso_U_33
_atom_site_aniso_U_23
_atom_site_aniso_U_13
_atom_site_aniso_U_12
Au1 0.01451(8) 0.01915(9) 0.01614(9) 0.00066(6) 0.00094(6) 0.00055(6)
P1 0.0131(5) 0.0177(5) 0.0175(5) 0.0006(4) 0.0016(4) 0.0001(4)
P2 0.0158(5) 0.0176(5) 0.0172(5) -0.0010(4) 0.0003(4) -0.0009(4)
I1 0.01857(15) 0.03577(18) 0.02071(15) 0.00429(12) 0.00494(11) 0.00208(12)
C1 0.015(2) 0.020(2) 0.017(2) -0.0015(16) 0.0005(15) -0.0006(16)
C2 0.019(2) 0.018(2) 0.022(2) 0.0001(17) 0.0033(17) -0.0018(17)
C3 0.019(2) 0.023(2) 0.024(2) -0.0072(18) 0.0023(18) -0.0061(18)
C4 0.016(2) 0.026(2) 0.019(2) -0.0017(18) -0.0008(16) -0.0001(18)
C5 0.016(2) 0.022(2) 0.018(2) -0.0007(16) 0.0014(16) 0.0000(17)
C6 0.0116(19) 0.018(2) 0.018(2) -0.0030(16) 0.0008(15) -0.0027(15)
C7 0.014(2) 0.022(2) 0.0166(19) -0.0007(16) -0.0007(15) -0.0017(16)
C8 0.020(2) 0.029(2) 0.021(2) 0.0014(18) -0.0051(18) -0.0012(19)
C9 0.023(2) 0.025(2) 0.021(2) -0.0017(18) 0.0053(18) -0.0029(18)
C10 0.014(2) 0.021(2) 0.018(2) 0.0016(16) 0.0007(16) -0.0009(16)
C11 0.017(2) 0.025(2) 0.022(2) 0.0054(18) 0.0017(17) 0.0042(18)
C12 0.024(2) 0.019(2) 0.029(2) 0.0026(18) 0.0058(19) 0.0064(18)
C13 0.019(2) 0.020(2) 0.024(2) -0.0002(17) 0.0042(17) -0.0008(17)
C14 0.014(2) 0.020(2) 0.0159(19) 0.0019(16) 0.0006(15) -0.0006(16)
C15 0.015(2) 0.019(2) 0.017(2) 0.0023(16) 0.0038(16) -0.0009(16)
O1 0.0128(14) 0.0170(15) 0.0197(15) -0.0019(12) -0.0016(11) -0.0008(11)
C1A 0.018(2) 0.018(2) 0.022(2) 0.0024(17) 0.0009(17) -0.0017(17)
C2A 0.018(2) 0.025(2) 0.023(2) 0.0017(18) 0.0029(17) 0.0013(18)
C3A 0.023(2) 0.031(3) 0.027(2) 0.001(2) 0.0046(19) -0.004(2)
C4A 0.028(3) 0.024(2) 0.037(3) 0.003(2) 0.003(2) -0.008(2)
C5A 0.031(3) 0.019(3) 0.078(5) 0.000(3) 0.023(3) 0.001(2)
C6A 0.024(3) 0.022(2) 0.064(4) -0.001(2) 0.022(3) -0.001(2)
C1B 0.016(2) 0.016(2) 0.023(2) -0.0021(16) 0.0029(16) 0.0014(16)
C2B 0.017(2) 0.049(3) 0.021(2) -0.002(2) 0.0015(18) 0.005(2)
C3B 0.018(2) 0.056(4) 0.030(3) -0.010(2) -0.003(2) 0.004(2)
C4B 0.018(2) 0.029(3) 0.041(3) -0.010(2) 0.008(2) -0.003(2)
C5B 0.021(2) 0.033(3) 0.036(3) 0.010(2) 0.015(2) 0.004(2)
C6B 0.021(2) 0.033(3) 0.024(2) 0.006(2) 0.0024(18) 0.003(2)
C1C 0.025(2) 0.020(2) 0.017(2) -0.0035(17) -0.0047(17) 0.0028(18)
C2C 0.033(3) 0.024(2) 0.028(3) -0.003(2) -0.007(2) -0.004(2)
C3C 0.045(3) 0.025(3) 0.035(3) -0.003(2) -0.015(2) -0.004(2)
C4C 0.051(4) 0.028(3) 0.027(3) -0.008(2) -0.012(2) 0.011(2)
C5C 0.044(3) 0.038(3) 0.020(2) -0.003(2) -0.001(2) 0.018(3)
C6C 0.028(3) 0.028(2) 0.019(2) 0.0003(18) -0.0028(18) 0.006(2)
C1D 0.017(2) 0.017(2) 0.027(2) -0.0032(17) 0.0006(17) -0.0021(17)
C2D 0.016(2) 0.038(3) 0.032(3) 0.001(2) 0.0037(19) -0.003(2)
C3D 0.023(3) 0.040(3) 0.036(3) -0.004(2) 0.010(2) -0.005(2)
C4D 0.017(2) 0.030(3) 0.053(3) -0.006(2) 0.006(2) 0.000(2)
C5D 0.019(3) 0.044(3) 0.053(4) 0.004(3) -0.003(2) 0.008(2)
C6D 0.021(3) 0.042(3) 0.036(3) 0.012(2) 0.003(2) 0.006(2)
C16 0.031(3) 0.050(4) 0.045(3) -0.021(3) 0.005(3) -0.002(3)
Cl1 0.0903(16) 0.0436(9) 0.0631(12) -0.0064(8) 0.0091(11) 0.0062(10)
Cl2 0.0482(10) 0.0708(12) 0.0575(10) -0.0071(9) 0.0138(8) -0.0182(9)

loop_
_atom_type_symbol
_atom_type_description
_atom_type_scat_dispersion_real
_atom_type_scat_dispersion_imag
_atom_type_scat_source
C C 0.0033 0.0016 'International Tables Vol C Tables 4.2.6.8 and 6.1.1.4'
H H 0.0000 0.0000 'International Tables Vol C Tables 4.2.6.8 and 6.1.1.4'
O O 0.0106 0.0060 'International Tables Vol C Tables 4.2.6.8 and 6.1.1.4'
P P 0.1023 0.0942 'International Tables Vol C Tables 4.2.6.8 and 6.1.1.4'
I I -0.4742 1.8119 'International Tables Vol C Tables 4.2.6.8 and 6.1.1.4'
Au Au -2.0133 8.8022 'International Tables Vol C Tables 4.2.6.8 and 6.1.1.4'
Cl Cl 0.1484 0.1585 'International Tables Vol C Tables 4.2.6.8 and 6.1.1.4'

loop_
_geom_angle_atom_site_label_1
_geom_angle_atom_site_label_2
_geom_angle_atom_site_label_3
_geom_angle
_geom_angle_site_symmetry_1
_geom_angle_site_symmetry_3
_geom_angle_publ_flag
P2 Au1 P1 116.11(4) . . ?
P2 Au1 I1 125.91(3) . . ?
P1 Au1 I1 117.95(3) . . ?
C1A P1 C1B 106.6(2) . . ?
C1A P1 C1 102.6(2) . . ?
C1B P1 C1 105.9(2) . . ?
C1A P1 Au1 118.82(16) . . ?
C1B P1 Au1 109.94(15) . . ?
C1 P1 Au1 111.93(15) . . ?
C1C P2 C14 102.8(2) . . ?
C1C P2 C1D 103.6(2) . . ?
C14 P2 C1D 105.0(2) . . ?
C1C P2 Au1 119.92(16) . . ?
C14 P2 Au1 109.95(15) . . ?
C1D P2 Au1 114.04(15) . . ?
C6 C1 C2 117.1(4) . . ?
C6 C1 P1 119.4(3) . . ?
C2 C1 P1 123.2(3) . . ?
C3 C2 C1 120.6(4) . . ?
C3 C2 H2 119.7 . . ?
C1 C2 H2 119.7 . . ?
C2 C3 C4 120.6(4) . . ?
C2 C3 H3 119.7 . . ?
C4 C3 H3 119.7 . . ?
C5 C4 C3 121.0(4) . . ?
C5 C4 H4 119.5 . . ?
C3 C4 H4 119.5 . . ?
C4 C5 C6 116.9(4) . . ?
C4 C5 C7 124.7(4) . . ?
C6 C5 C7 118.3(4) . . ?
O1 C6 C5 119.7(4) . . ?
O1 C6 C1 116.4(4) . . ?
C5 C6 C1 123.9(4) . . ?
C5 C7 C8 112.4(4) . . ?
C5 C7 C10 107.3(4) . . ?
C8 C7 C10 111.5(4) . . ?
C5 C7 C9 106.7(4) . . ?
C8 C7 C9 109.9(4) . . ?
C10 C7 C9 108.8(4) . . ?
C7 C8 H8A 109.5 . . ?
C7 C8 H8B 109.5 . . ?
H8A C8 H8B 109.5 . . ?
C7 C8 H8C 109.5 . . ?
H8A C8 H8C 109.5 . . ?
H8B C8 H8C 109.5 . . ?
C7 C9 H9A 109.5 . . ?
C7 C9 H9B 109.5 . . ?
H9A C9 H9B 109.5 . . ?
C7 C9 H9C 109.5 . . ?
H9A C9 H9C 109.5 . . ?
H9B C9 H9C 109.5 . . ?
C11 C10 C15 117.3(4) . . ?
C11 C10 C7 124.9(4) . . ?
C15 C10 C7 117.8(4) . . ?
C10 C11 C12 121.2(4) . . ?
C10 C11 H11 119.4 . . ?
C12 C11 H11 119.4 . . ?
C13 C12 C11 120.4(4) . . ?
C13 C12 H12 119.8 . . ?
C11 C12 H12 119.8 . . ?
C12 C13 C14 120.7(4) . . ?
C12 C13 H13 119.6 . . ?
C14 C13 H13 119.6 . . ?
C13 C14 C15 117.2(4) . . ?
C13 C14 P2 123.8(3) . . ?
C15 C14 P2 118.8(3) . . ?
O1 C15 C10 120.1(4) . . ?
O1 C15 C14 116.7(4) . . ?
C10 C15 C14 123.2(4) . . ?
C15 O1 C6 115.7(3) . . ?
C2A C1A C6A 118.7(4) . . ?
C2A C1A P1 117.6(4) . . ?
C6A C1A P1 123.6(4) . . ?
C1A C2A C3A 120.7(5) . . ?
C1A C2A H2A 119.6 . . ?
C3A C2A H2A 119.6 . . ?
C4A C3A C2A 119.8(5) . . ?
C4A C3A H3A 120.1 . . ?
C2A C3A H3A 120.1 . . ?
C3A C4A C5A 120.8(5) . . ?
C3A C4A H4A 119.6 . . ?
C5A C4A H4A 119.6 . . ?
C4A C5A C6A 119.1(5) . . ?
C4A C5A H5A 120.4 . . ?
C6A C5A H5A 120.4 . . ?
C1A C6A C5A 120.8(5) . . ?
C1A C6A H6A 119.6 . . ?
C5A C6A H6A 119.6 . . ?
C6B C1B C2B 119.1(4) . . ?
C6B C1B P1 123.0(4) . . ?
C2B C1B P1 117.7(4) . . ?
C3B C2B C1B 120.7(5) . . ?
C3B C2B H2B 119.7 . . ?
C1B C2B H2B 119.7 . . ?
C2B C3B C4B 119.4(5) . . ?
C2B C3B H3B 120.3 . . ?
C4B C3B H3B 120.3 . . ?
C5B C4B C3B 120.6(5) . . ?
C5B C4B H4B 119.7 . . ?
C3B C4B H4B 119.7 . . ?
C4B C5B C6B 120.1(5) . . ?
C4B C5B H5B 119.9 . . ?
C6B C5B H5B 119.9 . . ?
C1B C6B C5B 120.0(5) . . ?
C1B C6B H6B 120.0 . . ?
C5B C6B H6B 120.0 . . ?
C2C C1C C6C 119.5(5) . . ?
C2C C1C P2 122.3(4) . . ?
C6C C1C P2 118.1(4) . . ?
C1C C2C C3C 120.1(5) . . ?
C1C C2C H2C 119.9 . . ?
C3C C2C H2C 119.9 . . ?
C4C C3C C2C 120.3(5) . . ?
C4C C3C H3C 119.8 . . ?
C2C C3C H3C 119.8 . . ?
C5C C4C C3C 119.7(5) . . ?
C5C C4C H4C 120.2 . . ?
C3C C4C H4C 120.2 . . ?
C4C C5C C6C 120.5(5) . . ?
C4C C5C H5C 119.8 . . ?
C6C C5C H5C 119.8 . . ?
C5C C6C C1C 119.9(5) . . ?
C5C C6C H6C 120.0 . . ?
C1C C6C H6C 120.0 . . ?
C2D C1D C6D 119.1(5) . . ?
C2D C1D P2 122.2(4) . . ?
C6D C1D P2 118.7(4) . . ?
C1D C2D C3D 120.5(5) . . ?
C1D C2D H2D 119.7 . . ?
C3D C2D H2D 119.7 . . ?
C4D C3D C2D 119.6(5) . . ?
C4D C3D H3D 120.2 . . ?
C2D C3D H3D 120.2 . . ?
C5D C4D C3D 119.7(5) . . ?
C5D C4D H4D 120.1 . . ?
C3D C4D H4D 120.1 . . ?
C4D C5D C6D 121.2(5) . . ?
C4D C5D H5D 119.4 . . ?
C6D C5D H5D 119.4 . . ?
C5D C6D C1D 119.7(5) . . ?
C5D C6D H6D 120.1 . . ?
C1D C6D H6D 120.1 . . ?
Cl2 C16 Cl1 112.5(3) . . ?
Cl2 C16 H16A 109.1 . . ?
Cl1 C16 H16A 109.1 . . ?
Cl2 C16 H16B 109.1 . . ?
Cl1 C16 H16B 109.1 . . ?
H16A C16 H16B 107.8 . . ?

loop_
_geom_bond_atom_site_label_1
_geom_bond_atom_site_label_2
_geom_bond_distance
_geom_bond_site_symmetry_2
_geom_bond_publ_flag
Au1 P2 2.3355(12) . ?
Au1 P1 2.3678(11) . ?
Au1 I1 2.7004(3) . ?
P1 C1A 1.816(5) . ?
P1 C1B 1.818(5) . ?
P1 C1 1.825(4) . ?
P2 C1C 1.821(5) . ?
P2 C14 1.827(4) . ?
P2 C1D 1.828(5) . ?
C1 C6 1.396(6) . ?
C1 C2 1.404(6) . ?
C2 C3 1.379(7) . ?
C2 H2 0.9500 . ?
C3 C4 1.397(7) . ?
C3 H3 0.9500 . ?
C4 C5 1.391(6) . ?
C4 H4 0.9500 . ?
C5 C6 1.394(6) . ?
C5 C7 1.526(6) . ?
C6 O1 1.386(5) . ?
C7 C8 1.526(6) . ?
C7 C10 1.531(6) . ?
C7 C9 1.543(6) . ?
C8 H8A 0.9800 . ?
C8 H8B 0.9800 . ?
C8 H8C 0.9800 . ?
C9 H9A 0.9800 . ?
C9 H9B 0.9800 . ?
C9 H9C 0.9800 . ?
C10 C11 1.389(6) . ?
C10 C15 1.397(6) . ?
C11 C12 1.391(7) . ?
C11 H11 0.9500 . ?
C12 C13 1.385(7) . ?
C12 H12 0.9500 . ?
C13 C14 1.398(6) . ?
C13 H13 0.9500 . ?
C14 C15 1.407(6) . ?
C15 O1 1.379(5) . ?
C1A C2A 1.378(6) . ?
C1A C6A 1.387(7) . ?
C2A C3A 1.396(7) . ?
C2A H2A 0.9500 . ?
C3A C4A 1.368(8) . ?
C3A H3A 0.9500 . ?
C4A C5A 1.377(8) . ?
C4A H4A 0.9500 . ?
C5A C6A 1.399(7) . ?
C5A H5A 0.9500 . ?
C6A H6A 0.9500 . ?
C1B C6B 1.390(7) . ?
C1B C2B 1.395(7) . ?
C2B C3B 1.382(7) . ?
C2B H2B 0.9500 . ?
C3B C4B 1.387(8) . ?
C3B H3B 0.9500 . ?
C4B C5B 1.371(8) . ?
C4B H4B 0.9500 . ?
C5B C6B 1.391(7) . ?
C5B H5B 0.9500 . ?
C6B H6B 0.9500 . ?
C1C C2C 1.389(7) . ?
C1C C6C 1.396(7) . ?
C2C C3C 1.393(7) . ?
C2C H2C 0.9500 . ?
C3C C4C 1.387(9) . ?
C3C H3C 0.9500 . ?
C4C C5C 1.383(9) . ?
C4C H4C 0.9500 . ?
C5C C6C 1.392(7) . ?
C5C H5C 0.9500 . ?
C6C H6C 0.9500 . ?
C1D C2D 1.385(7) . ?
C1D C6D 1.398(7) . ?
C2D C3D 1.392(7) . ?
C2D H2D 0.9500 . ?
C3D C4D 1.390(8) . ?
C3D H3D 0.9500 . ?
C4D C5D 1.367(9) . ?
C4D H4D 0.9500 . ?
C5D C6D 1.381(8) . ?
C5D H5D 0.9500 . ?
C6D H6D 0.9500 . ?
C16 Cl2 1.751(7) . ?
C16 Cl1 1.761(7) . ?
C16 H16A 0.9900 . ?
C16 H16B 0.9900 . ?

loop_
_geom_torsion_atom_site_label_1
_geom_torsion_atom_site_label_2
_geom_torsion_atom_site_label_3
_geom_torsion_atom_site_label_4
_geom_torsion
_geom_torsion_site_symmetry_1
_geom_torsion_site_symmetry_2
_geom_torsion_site_symmetry_3
_geom_torsion_site_symmetry_4
_geom_torsion_publ_flag
C1A P1 C1 C6 -169.3(4) . . . . ?
C1B P1 C1 C6 79.1(4) . . . . ?
Au1 P1 C1 C6 -40.7(4) . . . . ?
C1A P1 C1 C2 3.8(4) . . . . ?
C1B P1 C1 C2 -107.8(4) . . . . ?
Au1 P1 C1 C2 132.4(4) . . . . ?
C6 C1 C2 C3 1.7(7) . . . . ?
P1 C1 C2 C3 -171.5(4) . . . . ?
C1 C2 C3 C4 -0.3(7) . . . . ?
C2 C3 C4 C5 -1.6(7) . . . . ?
C3 C4 C5 C6 1.8(7) . . . . ?
C3 C4 C5 C7 -174.7(4) . . . . ?
C4 C5 C6 O1 -179.4(4) . . . . ?
C7 C5 C6 O1 -2.6(6) . . . . ?
C4 C5 C6 C1 -0.3(7) . . . . ?
C7 C5 C6 C1 176.5(4) . . . . ?
C2 C1 C6 O1 177.7(4) . . . . ?
P1 C1 C6 O1 -8.8(5) . . . . ?
C2 C1 C6 C5 -1.4(7) . . . . ?
P1 C1 C6 C5 172.1(4) . . . . ?
C4 C5 C7 C8 -24.3(6) . . . . ?
C6 C5 C7 C8 159.1(4) . . . . ?
C4 C5 C7 C10 -147.3(4) . . . . ?
C6 C5 C7 C10 36.2(5) . . . . ?
C4 C5 C7 C9 96.2(5) . . . . ?
C6 C5 C7 C9 -80.3(5) . . . . ?
C5 C7 C10 C11 146.3(4) . . . . ?
C8 C7 C10 C11 22.8(6) . . . . ?
C9 C7 C10 C11 -98.5(5) . . . . ?
C5 C7 C10 C15 -36.5(5) . . . . ?
C8 C7 C10 C15 -160.0(4) . . . . ?
C9 C7 C10 C15 78.7(5) . . . . ?
C15 C10 C11 C12 -1.7(7) . . . . ?
C7 C10 C11 C12 175.5(4) . . . . ?
C10 C11 C12 C13 1.0(7) . . . . ?
C11 C12 C13 C14 0.7(7) . . . . ?
C12 C13 C14 C15 -1.4(7) . . . . ?
C12 C13 C14 P2 174.0(4) . . . . ?
C1C P2 C14 C13 -0.1(4) . . . . ?
C1D P2 C14 C13 108.0(4) . . . . ?
Au1 P2 C14 C13 -128.9(4) . . . . ?
C1C P2 C14 C15 175.3(4) . . . . ?
C1D P2 C14 C15 -76.6(4) . . . . ?
Au1 P2 C14 C15 46.5(4) . . . . ?
C11 C10 C15 O1 -179.3(4) . . . . ?
C7 C10 C15 O1 3.3(6) . . . . ?
C11 C10 C15 C14 0.9(7) . . . . ?
C7 C10 C15 C14 -176.5(4) . . . . ?
C13 C14 C15 O1 -179.1(4) . . . . ?
P2 C14 C15 O1 5.2(5) . . . . ?
C13 C14 C15 C10 0.6(7) . . . . ?
P2 C14 C15 C10 -175.1(3) . . . . ?
C10 C15 O1 C6 34.5(5) . . . . ?
C14 C15 O1 C6 -145.7(4) . . . . ?
C5 C6 O1 C15 -34.9(6) . . . . ?
C1 C6 O1 C15 145.9(4) . . . . ?
C1B P1 C1A C2A -165.3(4) . . . . ?
C1 P1 C1A C2A 83.6(4) . . . . ?
Au1 P1 C1A C2A -40.5(4) . . . . ?
C1B P1 C1A C6A 17.8(5) . . . . ?
C1 P1 C1A C6A -93.3(5) . . . . ?
Au1 P1 C1A C6A 142.6(4) . . . . ?
C6A C1A C2A C3A 2.9(7) . . . . ?
P1 C1A C2A C3A -174.2(4) . . . . ?
C1A C2A C3A C4A -3.3(8) . . . . ?
C2A C3A C4A C5A 1.1(8) . . . . ?
C3A C4A C5A C6A 1.4(10) . . . . ?
C2A C1A C6A C5A -0.3(9) . . . . ?
P1 C1A C6A C5A 176.6(5) . . . . ?
C4A C5A C6A C1A -1.9(10) . . . . ?
C1A P1 C1B C6B -117.0(4) . . . . ?
C1 P1 C1B C6B -8.2(5) . . . . ?
Au1 P1 C1B C6B 112.9(4) . . . . ?
C1A P1 C1B C2B 68.1(4) . . . . ?
C1 P1 C1B C2B 177.0(4) . . . . ?
Au1 P1 C1B C2B -61.9(4) . . . . ?
C6B C1B C2B C3B -0.6(8) . . . . ?
P1 C1B C2B C3B 174.5(5) . . . . ?
C1B C2B C3B C4B -1.0(9) . . . . ?
C2B C3B C4B C5B 2.3(9) . . . . ?
C3B C4B C5B C6B -1.9(8) . . . . ?
C2B C1B C6B C5B 1.0(8) . . . . ?
P1 C1B C6B C5B -173.8(4) . . . . ?
C4B C5B C6B C1B 0.3(8) . . . . ?
C14 P2 C1C C2C 83.1(4) . . . . ?
C1D P2 C1C C2C -26.1(5) . . . . ?
Au1 P2 C1C C2C -154.6(4) . . . . ?
C14 P2 C1C C6C -94.9(4) . . . . ?
C1D P2 C1C C6C 155.9(4) . . . . ?
Au1 P2 C1C C6C 27.4(4) . . . . ?
C6C C1C C2C C3C 1.0(7) . . . . ?
P2 C1C C2C C3C -177.0(4) . . . . ?
C1C C2C C3C C4C 0.4(8) . . . . ?
C2C C3C C4C C5C -1.1(8) . . . . ?
C3C C4C C5C C6C 0.4(8) . . . . ?
C4C C5C C6C C1C 1.0(7) . . . . ?
C2C C1C C6C C5C -1.7(7) . . . . ?
P2 C1C C6C C5C 176.3(4) . . . . ?
C1C P2 C1D C2D 111.6(4) . . . . ?
C14 P2 C1D C2D 4.1(5) . . . . ?
Au1 P2 C1D C2D -116.3(4) . . . . ?
C1C P2 C1D C6D -68.6(4) . . . . ?
C14 P2 C1D C6D -176.1(4) . . . . ?
Au1 P2 C1D C6D 63.5(4) . . . . ?
C6D C1D C2D C3D 0.3(8) . . . . ?
P2 C1D C2D C3D -179.8(4) . . . . ?
C1D C2D C3D C4D -0.2(9) . . . . ?
C2D C3D C4D C5D -0.1(9) . . . . ?
C3D C4D C5D C6D 0.3(9) . . . . ?
C4D C5D C6D C1D -0.2(9) . . . . ?
C2D C1D C6D C5D -0.1(8) . . . . ?
P2 C1D C6D C5D -180.0(5) . . . . ?
